data_7203318
loop_
_publ_author_name
'D. Sim\~ao'
'J. A. Ayll\'on'
'S. Raba\,ca'
'M. J. Figueira'
'I. C. Santos'
'R. T. Henriques'
'M. Almeida'

_publ_section_title
;
 [Fe(qdt)<small><sub>2</sub></small>]<small><sup>&#x2212;</sup></small>
 salts; an undimerised Fe<small><sup>III</sup></small> bisdithiolene
 complex stabilised by cation interactions
;
_journal_issue 9
_journal_name_full CrystEngComm
_journal_page_first 658
_journal_paper_doi 10.1039/b602268e
_journal_volume 8
_journal_year 2006
_chemical_formula_moiety 'C32 H16 Fe2 N8 S8, 2(C24 H20 As)'
_chemical_formula_sum 'C80 H56 As2 Fe2 N8 S8'
_chemical_formula_weight 1647.43
_chemical_name_common (Ph)4As(Fe(qdt)2)
_space_group_IT_number 2
_symmetry_cell_setting triclinic
_symmetry_space_group_name_Hall '-P 1'
_symmetry_space_group_name_H-M 'P -1'
_atom_sites_solution_hydrogens geom
_atom_sites_solution_primary direct
_atom_sites_solution_secondary difmap
_audit_creation_method SHELXL-97
_cell_angle_alpha 100.228(9)
_cell_angle_beta 91.538(8)
_cell_angle_gamma 100.917(8)
_cell_formula_units_Z 1
_cell_length_a 10.6406(12)
_cell_length_b 11.3943(10)
_cell_length_c 15.4041(19)
_cell_measurement_reflns_used 25
_cell_measurement_temperature 293(2)
_cell_measurement_theta_max 12
_cell_measurement_theta_min 8
_cell_volume 1801.1(3)
_computing_cell_refinement 'CAD4 Software (Enraf-Nonius,1994) '
_computing_data_collection 'CAD4 Software (Enraf-Nonius,1994) '
_computing_data_reduction 'XCAD4 (Harms & Wocadlo, 1995)'
_computing_molecular_graphics 'SCHAKAL (Keller, 1989), Ortep3 (Farrugia, 1997)'
_computing_publication_material 'WinGX (Farrugia, 1999)'
_computing_structure_refinement 'SHELXL-97 (Sheldrick, 1997)'
_computing_structure_solution 'SIR97 (Altomare, 1999)'
_diffrn_ambient_temperature 295(2)
_diffrn_measured_fraction_theta_full 0.998
_diffrn_measured_fraction_theta_max 0.998
_diffrn_measurement_device_type cad4
_diffrn_measurement_method \w-2\q
_diffrn_radiation_monochromator graphite
_diffrn_radiation_source 'fine-focus sealed tube'
_diffrn_radiation_type MoK\a
_diffrn_radiation_wavelength 0.71069
_diffrn_reflns_av_R_equivalents 0.0411
_diffrn_reflns_av_sigmaI/netI 0.0958
_diffrn_reflns_limit_h_max 13
_diffrn_reflns_limit_h_min -13
_diffrn_reflns_limit_k_max 13
_diffrn_reflns_limit_k_min -14
_diffrn_reflns_limit_l_max 18
_diffrn_reflns_limit_l_min 0
_diffrn_reflns_number 7330
_diffrn_reflns_theta_full 26.00
_diffrn_reflns_theta_max 26.00
_diffrn_reflns_theta_min 1.85
_diffrn_standards_interval_count 500
_diffrn_standards_interval_time 3600
_diffrn_standards_number 5
_exptl_absorpt_coefficient_mu 1.598
_exptl_absorpt_correction_T_max 0.8512
_exptl_absorpt_correction_T_min 0.7108
_exptl_absorpt_correction_type psi-scan
_exptl_absorpt_process_details 'psi-scan (North,1968)'
_exptl_crystal_colour black
_exptl_crystal_density_diffrn 1.519
_exptl_crystal_density_method 'not measured'
_exptl_crystal_description prism
_exptl_crystal_F_000 838
_exptl_crystal_size_max 0.4
_exptl_crystal_size_mid 0.3
_exptl_crystal_size_min 0.2
_refine_diff_density_max 0.334
_refine_diff_density_min -0.353
_refine_diff_density_rms 0.078
_refine_ls_extinction_method none
_refine_ls_goodness_of_fit_ref 0.949
_refine_ls_hydrogen_treatment constr
_refine_ls_matrix_type full
_refine_ls_number_parameters 451
_refine_ls_number_reflns 7053
_refine_ls_number_restraints 0
_refine_ls_restrained_S_all 0.949
_refine_ls_R_factor_all 0.1233
_refine_ls_R_factor_gt 0.0537
_refine_ls_shift/su_max 0.000
_refine_ls_shift/su_mean 0.000
_refine_ls_structure_factor_coef Fsqd
_refine_ls_weighting_details 'calc w=1/[\s^2^(Fo^2^)+(0.0350P)^2^+0.0000P] where P=(Fo^2^+2Fc^2^)/3'
_refine_ls_weighting_scheme calc
_refine_ls_wR_factor_gt 0.0821
_refine_ls_wR_factor_ref 0.0945
_reflns_number_gt 4077
_reflns_number_total 7053
_reflns_threshold_expression >2sigma(I)
_cod_data_source_file b602268e.txt
_cod_data_source_block II
_cod_database_code 7203318

loop_
_symmetry_equiv_pos_as_xyz
'x, y, z'
'-x, -y, -z'

loop_
_atom_site_label
_atom_site_type_symbol
_atom_site_fract_x
_atom_site_fract_y
_atom_site_fract_z
_atom_site_U_iso_or_equiv
_atom_site_adp_type
_atom_site_occupancy
_atom_site_symmetry_multiplicity
_atom_site_calc_flag
_atom_site_refinement_flags
_atom_site_disorder_assembly
_atom_site_disorder_group
Fe Fe 0.64210(6) 0.03987(5) 0.47047(4) 0.03358(17) Uani 1 1 d . . .
S1 S 0.57752(11) -0.04712(9) 0.58513(7) 0.0322(3) Uani 1 1 d . . .
S2 S 0.69417(12) 0.22209(10) 0.56024(8) 0.0424(3) Uani 1 1 d . . .
S3 S 0.66889(12) -0.14517(10) 0.40837(8) 0.0413(3) Uani 1 1 d . . .
S4 S 0.74436(12) 0.11582(10) 0.36243(8) 0.0436(3) Uani 1 1 d . . .
C1 C 0.5994(4) 0.0735(4) 0.6770(3) 0.0320(10) Uani 1 1 d . . .
C2 C 0.6516(4) 0.1951(4) 0.6642(3) 0.0344(11) Uani 1 1 d . . .
N1 N 0.5682(3) 0.0470(3) 0.7530(2) 0.0376(9) Uani 1 1 d . . .
N2 N 0.6676(4) 0.2870(3) 0.7313(2) 0.0399(10) Uani 1 1 d . . .
C3 C 0.5843(4) 0.1414(4) 0.8232(3) 0.0383(11) Uani 1 1 d . . .
C4 C 0.6316(4) 0.2614(4) 0.8120(3) 0.0403(12) Uani 1 1 d . . .
C5 C 0.5489(5) 0.1208(4) 0.9069(3) 0.0547(14) Uani 1 1 d . . .
H5 H 0.5189 0.0416 0.9148 0.066 Uiso 1 1 calc R . .
C6 C 0.6406(5) 0.3571(4) 0.8846(3) 0.0577(15) Uani 1 1 d . . .
H6 H 0.6722 0.4367 0.8781 0.069 Uiso 1 1 calc R . .
C7 C 0.5573(6) 0.2143(5) 0.9769(3) 0.0688(17) Uani 1 1 d . . .
H7 H 0.5330 0.1993 1.0320 0.083 Uiso 1 1 calc R . .
C8 C 0.6031(5) 0.3335(5) 0.9643(4) 0.0664(17) Uani 1 1 d . . .
H8 H 0.6080 0.3978 1.0117 0.080 Uiso 1 1 calc R . .
C9 C 0.7119(4) -0.1308(4) 0.3021(3) 0.0354(11) Uani 1 1 d . . .
C10 C 0.7430(4) -0.0109(4) 0.2799(3) 0.0367(11) Uani 1 1 d . . .
N3 N 0.7147(4) -0.2297(3) 0.2450(3) 0.0454(10) Uani 1 1 d . . .
N4 N 0.7720(4) 0.0043(3) 0.2005(3) 0.0498(11) Uani 1 1 d . . .
C11 C 0.7466(5) -0.2152(4) 0.1617(3) 0.0463(13) Uani 1 1 d . . .
C12 C 0.7740(5) -0.0991(4) 0.1389(3) 0.0532(14) Uani 1 1 d . . .
C13 C 0.7533(6) -0.3171(5) 0.0979(4) 0.0724(18) Uani 1 1 d . . .
H13 H 0.7350 -0.3940 0.1126 0.087 Uiso 1 1 calc R . .
C14 C 0.8074(7) -0.0889(5) 0.0530(4) 0.090(2) Uani 1 1 d . . .
H14 H 0.8261 -0.0128 0.0371 0.109 Uiso 1 1 calc R . .
C15 C 0.7858(7) -0.3061(6) 0.0147(4) 0.095(2) Uani 1 1 d . . .
H15 H 0.7902 -0.3748 -0.0270 0.114 Uiso 1 1 calc R . .
C16 C 0.8126(8) -0.1917(6) -0.0078(4) 0.111(3) Uani 1 1 d . . .
H16 H 0.8345 -0.1844 -0.0650 0.133 Uiso 1 1 calc R . .
As As 0.82216(5) 0.71627(4) 0.68734(3) 0.04107(15) Uani 1 1 d . . .
C20 C 0.9340(4) 0.6614(4) 0.7648(3) 0.0390(11) Uani 1 1 d . . .
C21 C 1.0371(5) 0.7401(4) 0.8104(4) 0.0540(14) Uani 1 1 d . . .
H21 H 1.0583 0.8192 0.8000 0.065 Uiso 1 1 calc R . .
C22 C 1.1098(5) 0.7029(5) 0.8715(4) 0.0657(16) Uani 1 1 d . . .
H22 H 1.1799 0.7568 0.9025 0.079 Uiso 1 1 calc R . .
C23 C 1.0787(5) 0.5860(5) 0.8867(4) 0.0642(16) Uani 1 1 d . . .
H23 H 1.1252 0.5618 0.9300 0.077 Uiso 1 1 calc R . .
C24 C 0.9794(5) 0.5053(5) 0.8382(4) 0.0632(16) Uani 1 1 d . . .
H24 H 0.9610 0.4252 0.8467 0.076 Uiso 1 1 calc R . .
C25 C 0.9064(5) 0.5418(4) 0.7771(3) 0.0505(13) Uani 1 1 d . . .
H25 H 0.8389 0.4866 0.7442 0.061 Uiso 1 1 calc R . .
C30 C 0.6511(5) 0.6742(4) 0.7225(3) 0.0430(12) Uani 1 1 d . . .
C31 C 0.5832(5) 0.7645(4) 0.7490(3) 0.0486(13) Uani 1 1 d . . .
H31 H 0.6200 0.8453 0.7487 0.058 Uiso 1 1 calc R . .
C32 C 0.4606(5) 0.7349(4) 0.7761(3) 0.0494(13) Uani 1 1 d . . .
H32 H 0.4141 0.7955 0.7934 0.059 Uiso 1 1 calc R . .
C33 C 0.4074(5) 0.6158(5) 0.7773(3) 0.0595(15) Uani 1 1 d . . .
H33 H 0.3254 0.5964 0.7967 0.071 Uiso 1 1 calc R . .
C34 C 0.4738(5) 0.5248(5) 0.7503(4) 0.0614(16) Uani 1 1 d . . .
H34 H 0.4364 0.4442 0.7505 0.074 Uiso 1 1 calc R . .
C35 C 0.5963(5) 0.5537(4) 0.7229(4) 0.0554(14) Uani 1 1 d . . .
H35 H 0.6420 0.4927 0.7047 0.067 Uiso 1 1 calc R . .
C40 C 0.8731(4) 0.8896(4) 0.6986(3) 0.0422(12) Uani 1 1 d . . .
C41 C 0.8789(5) 0.9640(4) 0.7797(4) 0.0588(15) Uani 1 1 d . . .
H41 H 0.8567 0.9310 0.8295 0.071 Uiso 1 1 calc R . .
C42 C 0.9181(5) 1.0887(5) 0.7869(4) 0.0687(17) Uani 1 1 d . . .
H42 H 0.9217 1.1394 0.8417 0.082 Uiso 1 1 calc R . .
C43 C 0.9511(5) 1.1369(5) 0.7149(5) 0.0719(19) Uani 1 1 d . . .
H43 H 0.9785 1.2205 0.7204 0.086 Uiso 1 1 calc R . .
C44 C 0.9441(5) 1.0628(5) 0.6334(5) 0.0673(17) Uani 1 1 d . . .
H44 H 0.9664 1.0967 0.5840 0.081 Uiso 1 1 calc R . .
C45 C 0.9044(4) 0.9382(4) 0.6244(4) 0.0510(14) Uani 1 1 d . . .
H45 H 0.8989 0.8880 0.5692 0.061 Uiso 1 1 calc R . .
C50 C 0.8317(5) 0.6399(4) 0.5683(3) 0.0459(13) Uani 1 1 d . . .
C51 C 0.9479(5) 0.6583(4) 0.5286(4) 0.0576(15) Uani 1 1 d . . .
H51 H 1.0204 0.7068 0.5607 0.069 Uiso 1 1 calc R . .
C52 C 0.9562(6) 0.6053(5) 0.4423(4) 0.0663(16) Uani 1 1 d . . .
H52 H 1.0331 0.6201 0.4151 0.080 Uiso 1 1 calc R . .
C53 C 0.8516(7) 0.5313(6) 0.3969(4) 0.088(2) Uani 1 1 d . . .
H53 H 0.8574 0.4959 0.3382 0.106 Uiso 1 1 calc R . .
C54 C 0.7377(7) 0.5077(6) 0.4354(4) 0.101(2) Uani 1 1 d . . .
H54 H 0.6679 0.4537 0.4042 0.121 Uiso 1 1 calc R . .
C55 C 0.7269(6) 0.5648(6) 0.5214(4) 0.0768(19) Uani 1 1 d . . .
H55 H 0.6486 0.5521 0.5472 0.092 Uiso 1 1 calc R . .

loop_
_atom_site_aniso_label
_atom_site_aniso_U_11
_atom_site_aniso_U_22
_atom_site_aniso_U_33
_atom_site_aniso_U_23
_atom_site_aniso_U_13
_atom_site_aniso_U_12
Fe 0.0377(4) 0.0276(3) 0.0339(4) 0.0044(3) 0.0043(3) 0.0035(3)
S1 0.0398(7) 0.0241(5) 0.0313(6) 0.0041(5) 0.0022(5) 0.0038(5)
S2 0.0549(8) 0.0288(6) 0.0397(7) 0.0070(5) 0.0066(6) -0.0022(6)
S3 0.0542(8) 0.0319(6) 0.0398(7) 0.0077(5) 0.0124(6) 0.0115(6)
S4 0.0521(8) 0.0303(6) 0.0439(8) 0.0045(5) 0.0142(6) -0.0025(5)
C1 0.033(3) 0.033(2) 0.030(3) 0.005(2) -0.001(2) 0.0070(19)
C2 0.032(3) 0.032(2) 0.038(3) 0.005(2) 0.000(2) 0.003(2)
N1 0.050(3) 0.029(2) 0.032(2) 0.0043(17) 0.0024(19) 0.0063(18)
N2 0.051(3) 0.028(2) 0.035(2) 0.0004(17) -0.001(2) 0.0001(18)
C3 0.045(3) 0.034(3) 0.034(3) 0.005(2) -0.002(2) 0.006(2)
C4 0.040(3) 0.040(3) 0.036(3) -0.003(2) -0.002(2) 0.006(2)
C5 0.081(4) 0.047(3) 0.032(3) 0.006(2) -0.001(3) 0.005(3)
C6 0.083(4) 0.038(3) 0.042(3) -0.004(2) -0.003(3) -0.004(3)
C7 0.104(5) 0.062(4) 0.035(3) 0.004(3) 0.004(3) 0.005(3)
C8 0.091(5) 0.057(4) 0.037(3) -0.012(3) -0.005(3) 0.002(3)
C9 0.034(3) 0.034(2) 0.037(3) 0.007(2) 0.003(2) 0.002(2)
C10 0.035(3) 0.032(2) 0.039(3) 0.003(2) 0.007(2) 0.001(2)
N3 0.053(3) 0.038(2) 0.040(2) -0.0009(19) 0.008(2) 0.0042(19)
N4 0.061(3) 0.043(2) 0.039(3) 0.005(2) 0.016(2) -0.005(2)
C11 0.048(3) 0.038(3) 0.047(3) 0.000(2) 0.015(3) 0.000(2)
C12 0.061(4) 0.049(3) 0.041(3) 0.001(3) 0.013(3) -0.005(3)
C13 0.101(5) 0.050(3) 0.060(4) 0.000(3) 0.034(4) 0.006(3)
C14 0.152(7) 0.063(4) 0.049(4) 0.009(3) 0.038(4) 0.000(4)
C15 0.148(7) 0.063(4) 0.064(5) -0.005(3) 0.038(4) 0.009(4)
C16 0.194(8) 0.079(5) 0.049(4) -0.003(4) 0.053(5) 0.005(5)
As 0.0474(3) 0.0316(3) 0.0442(3) 0.0119(2) 0.0072(3) 0.0024(2)
C20 0.040(3) 0.036(3) 0.041(3) 0.009(2) 0.011(2) 0.006(2)
C21 0.044(3) 0.042(3) 0.078(4) 0.017(3) 0.005(3) 0.006(3)
C22 0.049(4) 0.058(4) 0.085(5) 0.005(3) -0.010(3) 0.007(3)
C23 0.051(4) 0.080(4) 0.070(4) 0.017(3) 0.000(3) 0.032(3)
C24 0.064(4) 0.050(3) 0.084(5) 0.031(3) 0.009(4) 0.016(3)
C25 0.049(3) 0.041(3) 0.061(4) 0.014(3) 0.004(3) 0.003(2)
C30 0.052(3) 0.032(3) 0.047(3) 0.017(2) 0.008(2) 0.005(2)
C31 0.061(4) 0.037(3) 0.049(3) 0.009(2) 0.004(3) 0.012(3)
C32 0.060(4) 0.051(3) 0.044(3) 0.010(3) 0.010(3) 0.026(3)
C33 0.045(3) 0.090(4) 0.051(4) 0.023(3) 0.010(3) 0.022(3)
C34 0.050(4) 0.051(3) 0.086(4) 0.025(3) 0.011(3) 0.002(3)
C35 0.045(3) 0.040(3) 0.086(4) 0.019(3) 0.015(3) 0.011(2)
C40 0.042(3) 0.028(2) 0.056(3) 0.012(2) -0.002(3) 0.002(2)
C41 0.074(4) 0.045(3) 0.057(4) 0.013(3) -0.005(3) 0.009(3)
C42 0.069(4) 0.042(3) 0.088(5) -0.003(3) -0.010(4) 0.009(3)
C43 0.053(4) 0.038(3) 0.124(6) 0.023(4) -0.001(4) 0.001(3)
C44 0.054(4) 0.056(4) 0.107(5) 0.051(4) 0.023(4) 0.013(3)
C45 0.048(3) 0.052(3) 0.061(4) 0.029(3) 0.008(3) 0.010(3)
C50 0.056(3) 0.042(3) 0.040(3) 0.013(2) 0.011(3) 0.006(2)
C51 0.053(4) 0.055(3) 0.060(4) 0.004(3) 0.003(3) 0.003(3)
C52 0.074(4) 0.064(4) 0.058(4) 0.007(3) 0.019(3) 0.009(3)
C53 0.091(6) 0.116(6) 0.048(4) -0.003(4) 0.007(4) 0.013(5)
C54 0.079(5) 0.138(7) 0.057(5) -0.018(4) -0.011(4) -0.015(5)
C55 0.054(4) 0.105(5) 0.055(4) -0.001(4) 0.005(3) -0.011(4)

loop_
_atom_type_symbol
_atom_type_description
_atom_type_scat_dispersion_real
_atom_type_scat_dispersion_imag
_atom_type_scat_source
C C 0.0033 0.0016 'International Tables Vol C Tables 4.2.6.8 and 6.1.1.4'
H H 0.0000 0.0000 'International Tables Vol C Tables 4.2.6.8 and 6.1.1.4'
N N 0.0061 0.0033 'International Tables Vol C Tables 4.2.6.8 and 6.1.1.4'
S S 0.1246 0.1234 'International Tables Vol C Tables 4.2.6.8 and 6.1.1.4'
Fe Fe 0.3463 0.8444 'International Tables Vol C Tables 4.2.6.8 and 6.1.1.4'
As As 0.0499 2.0058 'International Tables Vol C Tables 4.2.6.8 and 6.1.1.4'

loop_
_geom_angle_atom_site_label_1
_geom_angle_atom_site_label_2
_geom_angle_atom_site_label_3
_geom_angle
_geom_angle_site_symmetry_1
_geom_angle_site_symmetry_3
_geom_angle_publ_flag
S4 Fe S3 89.65(5) . . ?
S4 Fe S1 168.26(5) . . ?
S3 Fe S1 84.88(4) . . ?
S4 Fe S2 90.40(5) . . ?
S3 Fe S2 155.75(6) . . ?
S1 Fe S2 90.35(5) . . ?
S4 Fe S1 96.25(5) . 2_656 ?
S3 Fe S1 103.75(5) . 2_656 ?
S1 Fe S1 95.14(4) . 2_656 ?
S2 Fe S1 100.35(5) . 2_656 ?
C1 S1 Fe 105.16(14) . . ?
C1 S1 Fe 99.92(14) . 2_656 ?
Fe S1 Fe 84.86(4) . 2_656 ?
C2 S2 Fe 105.03(14) . . ?
C9 S3 Fe 104.43(15) . . ?
C10 S4 Fe 104.26(15) . . ?
N1 C1 C2 123.5(4) . . ?
N1 C1 S1 117.6(3) . . ?
C2 C1 S1 118.9(3) . . ?
N2 C2 C1 120.2(4) . . ?
N2 C2 S2 119.3(3) . . ?
C1 C2 S2 120.5(3) . . ?
C1 N1 C3 116.9(4) . . ?
C2 N2 C4 117.2(4) . . ?
N1 C3 C5 120.4(4) . . ?
N1 C3 C4 120.7(4) . . ?
C5 C3 C4 118.9(4) . . ?
N2 C4 C6 119.3(4) . . ?
N2 C4 C3 121.4(4) . . ?
C6 C4 C3 119.3(4) . . ?
C7 C5 C3 121.5(5) . . ?
C8 C6 C4 120.0(5) . . ?
C5 C7 C8 118.9(5) . . ?
C6 C8 C7 121.4(5) . . ?
N3 C9 C10 122.4(4) . . ?
N3 C9 S3 118.3(3) . . ?
C10 C9 S3 119.3(3) . . ?
N4 C10 C9 121.6(4) . . ?
N4 C10 S4 119.6(3) . . ?
C9 C10 S4 118.8(3) . . ?
C9 N3 C11 116.8(4) . . ?
C10 N4 C12 116.9(4) . . ?
N3 C11 C13 119.6(5) . . ?
N3 C11 C12 121.3(4) . . ?
C13 C11 C12 119.1(5) . . ?
N4 C12 C14 119.8(5) . . ?
N4 C12 C11 121.1(4) . . ?
C14 C12 C11 119.2(5) . . ?
C15 C13 C11 121.3(5) . . ?
C16 C14 C12 119.8(6) . . ?
C13 C15 C16 119.7(6) . . ?
C14 C16 C15 121.0(6) . . ?
C50 As C30 109.6(2) . . ?
C50 As C40 109.8(2) . . ?
C30 As C40 110.47(19) . . ?
C50 As C20 110.5(2) . . ?
C30 As C20 107.82(18) . . ?
C40 As C20 108.73(19) . . ?
C21 C20 C25 119.7(5) . . ?
C21 C20 As 120.7(3) . . ?
C25 C20 As 119.5(4) . . ?
C20 C21 C22 120.3(5) . . ?
C23 C22 C21 119.9(5) . . ?
C24 C23 C22 119.9(5) . . ?
C23 C24 C25 120.4(5) . . ?
C24 C25 C20 119.6(5) . . ?
C31 C30 C35 120.2(5) . . ?
C31 C30 As 119.5(3) . . ?
C35 C30 As 120.3(4) . . ?
C30 C31 C32 119.8(4) . . ?
C33 C32 C31 119.9(5) . . ?
C32 C33 C34 120.8(5) . . ?
C33 C34 C35 119.7(5) . . ?
C34 C35 C30 119.7(5) . . ?
C41 C40 C45 120.5(4) . . ?
C41 C40 As 120.3(4) . . ?
C45 C40 As 119.2(4) . . ?
C40 C41 C42 119.6(5) . . ?
C43 C42 C41 120.4(6) . . ?
C42 C43 C44 120.2(5) . . ?
C43 C44 C45 120.6(5) . . ?
C40 C45 C44 118.8(5) . . ?
C55 C50 C51 119.3(5) . . ?
C55 C50 As 121.2(4) . . ?
C51 C50 As 119.5(4) . . ?
C52 C51 C50 120.3(5) . . ?
C53 C52 C51 119.6(6) . . ?
C52 C53 C54 121.3(6) . . ?
C53 C54 C55 119.6(6) . . ?
C50 C55 C54 119.8(6) . . ?

loop_
_geom_bond_atom_site_label_1
_geom_bond_atom_site_label_2
_geom_bond_distance
_geom_bond_site_symmetry_2
_geom_bond_publ_flag
Fe S4 2.2259(13) . ?
Fe S3 2.2289(13) . ?
Fe S1 2.2368(12) . ?
Fe S2 2.2436(13) . ?
Fe S1 2.4884(13) 2_656 ?
S1 C1 1.765(4) . ?
S1 Fe 2.4884(13) 2_656 ?
S2 C2 1.739(4) . ?
S3 C9 1.739(4) . ?
S4 C10 1.744(4) . ?
C1 N1 1.297(5) . ?
C1 C2 1.442(5) . ?
C2 N2 1.317(5) . ?
N1 C3 1.365(5) . ?
N2 C4 1.375(5) . ?
C3 C5 1.399(6) . ?
C3 C4 1.407(6) . ?
C4 C6 1.404(6) . ?
C5 C7 1.362(6) . ?
C6 C8 1.357(7) . ?
C7 C8 1.403(7) . ?
C9 N3 1.306(5) . ?
C9 C10 1.447(5) . ?
C10 N4 1.302(5) . ?
N3 C11 1.365(6) . ?
N4 C12 1.380(6) . ?
C11 C13 1.396(6) . ?
C11 C12 1.408(6) . ?
C12 C14 1.398(7) . ?
C13 C15 1.356(7) . ?
C14 C16 1.375(7) . ?
C15 C16 1.388(8) . ?
As C50 1.899(5) . ?
As C30 1.911(5) . ?
As C40 1.922(4) . ?
As C20 1.924(5) . ?
C20 C21 1.365(6) . ?
C20 C25 1.386(6) . ?
C21 C22 1.375(7) . ?
C22 C23 1.374(7) . ?
C23 C24 1.366(7) . ?
C24 C25 1.372(7) . ?
C30 C31 1.377(6) . ?
C30 C35 1.387(6) . ?
C31 C32 1.379(6) . ?
C32 C33 1.371(6) . ?
C33 C34 1.373(7) . ?
C34 C35 1.379(6) . ?
C40 C41 1.372(6) . ?
C40 C45 1.378(6) . ?
C41 C42 1.387(6) . ?
C42 C43 1.348(8) . ?
C43 C44 1.375(8) . ?
C44 C45 1.383(6) . ?
C50 C55 1.368(7) . ?
C50 C51 1.391(6) . ?
C51 C52 1.372(7) . ?
C52 C53 1.353(7) . ?
C53 C54 1.366(8) . ?
C54 C55 1.386(8) . ?

loop_
_geom_hbond_atom_site_label_D
_geom_hbond_atom_site_label_H
_geom_hbond_atom_site_label_A
_geom_hbond_distance_DH
_geom_hbond_distance_HA
_geom_hbond_distance_DA
_geom_hbond_site_symmetry_A
_geom_hbond_angle_DHA
_geom_hbond_publ_flag
C25 H25 N2 0.93 2.60 3.430(5) 1_555 148.1 ?
C35 H35 N2 0.93 2.51 3.292(6) 1_555 141.5 ?
C21 H21 N4 0.93 2.44 3.253(6) 2_766 146.6 ?
C31 H31 N1 0.93 2.45 3.243(6) 1_565 142.7 ?
C34 H34 N3 0.93 2.67 3.589(6) 2_656 168.5 ?
